data_4068908
loop_
_publ_author_name
'Gaviglio, Carina'
'Ben-David, Yehoshoa'
'Shimon, Linda J. W.'
'Doctorovich, Fabio'
'Milstein, David'

_publ_section_title
;
 Synthesis, Structure, and Reactivity of Nitrosyl Pincer-Type Rhodium
 Complexes
;
_journal_issue 6
_journal_name_full Organometallics
_journal_page_first 1917
_journal_paper_doi 10.1021/om8011536
_journal_volume 28
_journal_year 2009
_chemical_formula_moiety 'C25 H43 N3 O P2 Rh, 0.5(C6 H6), 2(B F4)'
_chemical_formula_sum 'C28 H46 B2 F8 N3 O P2 Rh'
_chemical_formula_weight 779.15
_chemical_name_systematic
; 
 ? 
;
_space_group_IT_number 14
_symmetry_cell_setting monoclinic
_symmetry_space_group_name_Hall '-P 2yn'
_symmetry_space_group_name_H-M 'P 1 21/n 1'
_atom_sites_solution_hydrogens geom
_atom_sites_solution_primary direct
_atom_sites_solution_secondary difmap
_audit_creation_method SHELXL-97
_cell_angle_alpha 90.00
_cell_angle_beta 98.26(3)
_cell_angle_gamma 90.00
_cell_formula_units_Z 4
_cell_length_a 11.705(2)
_cell_length_b 16.359(3)
_cell_length_c 19.271(4)
_cell_measurement_reflns_used 35425
_cell_measurement_temperature 120(2)
_cell_measurement_theta_max 27.48
_cell_measurement_theta_min 2.55
_cell_volume 3651.8(12)
_computing_cell_refinement HKL
_computing_data_collection 'Collect package (Bruker Nonius)'
_computing_data_reduction HKL
_computing_structure_refinement 'SHELXL-97 (Sheldrick, 1997)'
_computing_structure_solution 'SHELXS-97 (Sheldrick, 1990)'
_diffrn_ambient_temperature 120(2)
_diffrn_measured_fraction_theta_full 0.991
_diffrn_measured_fraction_theta_max 0.991
_diffrn_measurement_device_type 'Nonius KappaCCD'
_diffrn_measurement_method 'phi and omega scans'
_diffrn_radiation_monochromator graphite
_diffrn_radiation_source 'fine-focus sealed tube'
_diffrn_radiation_type MoK\a
_diffrn_radiation_wavelength 0.71073
_diffrn_reflns_av_R_equivalents 0.0520
_diffrn_reflns_av_sigmaI/netI 0.0424
_diffrn_reflns_limit_h_max 15
_diffrn_reflns_limit_h_min -15
_diffrn_reflns_limit_k_max 21
_diffrn_reflns_limit_k_min 0
_diffrn_reflns_limit_l_max 24
_diffrn_reflns_limit_l_min 0
_diffrn_reflns_number 34348
_diffrn_reflns_theta_full 27.49
_diffrn_reflns_theta_max 27.49
_diffrn_reflns_theta_min 2.85
_exptl_absorpt_coefficient_mu 0.622
_exptl_absorpt_correction_T_max 0.9404
_exptl_absorpt_correction_T_min 0.8857
_exptl_absorpt_correction_type empirical
_exptl_absorpt_process_details 'SHELXL-97 (Sheldrick, 1997)'
_exptl_crystal_colour blue-green
_exptl_crystal_density_diffrn 1.417
_exptl_crystal_density_method 'not measured'
_exptl_crystal_description prism
_exptl_crystal_F_000 1600
_exptl_crystal_size_max 0.20
_exptl_crystal_size_mid 0.10
_exptl_crystal_size_min 0.10
_refine_diff_density_max 2.401
_refine_diff_density_min -0.713
_refine_diff_density_rms 0.105
_refine_ls_extinction_method none
_refine_ls_goodness_of_fit_ref 1.080
_refine_ls_hydrogen_treatment constr
_refine_ls_matrix_type full
_refine_ls_number_parameters 405
_refine_ls_number_reflns 8303
_refine_ls_number_restraints 0
_refine_ls_restrained_S_all 1.080
_refine_ls_R_factor_all 0.0658
_refine_ls_R_factor_gt 0.0468
_refine_ls_shift/su_max 0.002
_refine_ls_shift/su_mean 0.000
_refine_ls_structure_factor_coef Fsqd
_refine_ls_weighting_details 'calc w=1/[\s^2^(Fo^2^)+(0.0823P)^2^+2.1646P] where P=(Fo^2^+2Fc^2^)/3'
_refine_ls_weighting_scheme calc
_refine_ls_wR_factor_gt 0.1266
_refine_ls_wR_factor_ref 0.1360
_reflns_number_gt 6466
_reflns_number_total 8303
_reflns_threshold_expression >2sigma(I)
_cod_data_source_file om8011536_si_004.cif
_cod_data_source_block m435a
_cod_depositor_comments
;
The following automatic conversions were performed:

'_symmetry_cell_setting' value 'Monoclinic' changed to 'monoclinic'
according to /home/saulius/struct/CIF-dictionaries/cif_core.dic
dictionary named 'cif_core.dic' version 2.4.2 from 2011-04-26.

Automatic conversion script
Id: cif_fix_values 1715 2011-07-08 13:25:40Z adriana 
;
_cod_original_sg_symbol_H-M P2(1)/n
_cod_database_code 4068908

loop_
_symmetry_equiv_pos_as_xyz
'x, y, z'
'-x+1/2, y+1/2, -z+1/2'
'-x, -y, -z'
'x-1/2, -y-1/2, z-1/2'

loop_
_atom_site_label
_atom_site_type_symbol
_atom_site_fract_x
_atom_site_fract_y
_atom_site_fract_z
_atom_site_U_iso_or_equiv
_atom_site_adp_type
_atom_site_occupancy
_atom_site_symmetry_multiplicity
_atom_site_calc_flag
_atom_site_refinement_flags
_atom_site_disorder_assembly
_atom_site_disorder_group
Rh1 Rh 0.45482(2) 0.764066(14) 0.176463(11) 0.01940(10) Uani 1 1 d . . .
P2 P 0.62361(7) 0.84327(5) 0.20047(4) 0.02156(18) Uani 1 1 d . . .
P3 P 0.30558(7) 0.67011(5) 0.19030(4) 0.02165(18) Uani 1 1 d . . .
N1 N 0.3613(2) 0.84938(16) 0.12470(14) 0.0267(6) Uani 1 1 d . . .
O1 O 0.3326(2) 0.90728(15) 0.15143(13) 0.0346(6) Uani 1 1 d . . .
N2 N 0.4894(2) 0.71641(16) 0.08445(13) 0.0235(5) Uani 1 1 d . . .
C1 C 0.5123(4) 0.6558(2) -0.03724(17) 0.0347(8) Uani 1 1 d . . .
C2 C 0.5011(3) 0.69000(18) 0.03138(16) 0.0243(6) Uani 1 1 d . . .
N11 N 0.4259(2) 0.80645(15) 0.27322(13) 0.0219(5) Uani 1 1 d . . .
C12 C 0.4851(3) 0.87352(19) 0.30140(16) 0.0236(6) Uani 1 1 d . . .
C13 C 0.4718(3) 0.90166(19) 0.36792(16) 0.0265(7) Uani 1 1 d . . .
H13 H 0.5168 0.9463 0.3880 0.032 Uiso 1 1 calc R . .
C14 C 0.3926(3) 0.8644(2) 0.40496(16) 0.0281(7) Uani 1 1 d . . .
H14 H 0.3804 0.8845 0.4496 0.034 Uiso 1 1 calc R . .
C15 C 0.3319(3) 0.7973(2) 0.37548(16) 0.0277(7) Uani 1 1 d . . .
H15 H 0.2770 0.7711 0.3998 0.033 Uiso 1 1 calc R . .
C16 C 0.3512(3) 0.76835(19) 0.31036(17) 0.0239(7) Uani 1 1 d . . .
C21 C 0.5658(3) 0.91614(18) 0.25908(16) 0.0248(7) Uani 1 1 d . . .
H21A H 0.6302 0.9411 0.2910 0.030 Uiso 1 1 calc R . .
H21B H 0.5240 0.9604 0.2310 0.030 Uiso 1 1 calc R . .
C31 C 0.2966(3) 0.6893(2) 0.28284(17) 0.0305(7) Uani 1 1 d . . .
H31A H 0.2143 0.6897 0.2895 0.037 Uiso 1 1 calc R . .
H31B H 0.3345 0.6436 0.3110 0.037 Uiso 1 1 calc R . .
C22 C 0.7424(3) 0.7859(2) 0.25551(17) 0.0263(7) Uani 1 1 d . . .
C23 C 0.6766(3) 0.9061(2) 0.13020(17) 0.0290(7) Uani 1 1 d . . .
C24 C 0.5722(3) 0.9321(2) 0.07700(18) 0.0312(7) Uani 1 1 d . . .
H24A H 0.5176 0.9625 0.1012 0.047 Uiso 1 1 calc R . .
H24B H 0.5342 0.8834 0.0548 0.047 Uiso 1 1 calc R . .
H24C H 0.5984 0.9670 0.0410 0.047 Uiso 1 1 calc R . .
C25 C 0.7573(3) 0.8543(2) 0.09144(19) 0.0365(8) Uani 1 1 d . . .
H25A H 0.7751 0.8844 0.0503 0.055 Uiso 1 1 calc R . .
H25B H 0.7193 0.8027 0.0764 0.055 Uiso 1 1 calc R . .
H25C H 0.8290 0.8431 0.1230 0.055 Uiso 1 1 calc R . .
C26 C 0.8493(3) 0.8397(2) 0.27610(19) 0.0347(8) Uani 1 1 d . . .
H26A H 0.9070 0.8092 0.3079 0.052 Uiso 1 1 calc R . .
H26B H 0.8273 0.8891 0.2997 0.052 Uiso 1 1 calc R . .
H26C H 0.8820 0.8550 0.2339 0.052 Uiso 1 1 calc R . .
C27 C 0.7373(3) 0.9845(2) 0.1601(2) 0.0384(9) Uani 1 1 d . . .
H27A H 0.8029 0.9700 0.1955 0.058 Uiso 1 1 calc R . .
H27B H 0.6827 1.0181 0.1817 0.058 Uiso 1 1 calc R . .
H27C H 0.7650 1.0152 0.1222 0.058 Uiso 1 1 calc R . .
C28 C 0.6993(3) 0.7568(2) 0.32335(19) 0.0328(8) Uani 1 1 d . . .
H28A H 0.6277 0.7257 0.3114 0.049 Uiso 1 1 calc R . .
H28B H 0.6848 0.8044 0.3518 0.049 Uiso 1 1 calc R . .
H28C H 0.7581 0.7220 0.3500 0.049 Uiso 1 1 calc R . .
C29 C 0.7735(3) 0.7089(2) 0.21555(19) 0.0336(8) Uani 1 1 d . . .
H29A H 0.8092 0.7254 0.1747 0.050 Uiso 1 1 calc R . .
H29B H 0.7032 0.6775 0.1999 0.050 Uiso 1 1 calc R . .
H29C H 0.8277 0.6750 0.2467 0.050 Uiso 1 1 calc R . .
C32 C 0.3552(3) 0.56092(19) 0.19008(18) 0.0276(7) Uani 1 1 d . . .
C33 C 0.1583(3) 0.6878(2) 0.14004(18) 0.0296(7) Uani 1 1 d . . .
C34 C 0.3412(4) 0.5270(2) 0.11495(19) 0.0354(8) Uani 1 1 d . . .
H34A H 0.3758 0.4725 0.1153 0.053 Uiso 1 1 calc R . .
H34B H 0.3798 0.5635 0.0853 0.053 Uiso 1 1 calc R . .
H34C H 0.2589 0.5235 0.0963 0.053 Uiso 1 1 calc R . .
C35 C 0.2914(4) 0.5048(2) 0.23595(19) 0.0353(8) Uani 1 1 d . . .
H35A H 0.3157 0.4481 0.2308 0.053 Uiso 1 1 calc R . .
H35B H 0.2079 0.5093 0.2211 0.053 Uiso 1 1 calc R . .
H35C H 0.3098 0.5213 0.2852 0.053 Uiso 1 1 calc R . .
C36 C 0.4842(3) 0.5625(2) 0.2200(2) 0.0405(9) Uani 1 1 d . . .
H36A H 0.4944 0.5894 0.2659 0.061 Uiso 1 1 calc R . .
H36B H 0.5267 0.5928 0.1881 0.061 Uiso 1 1 calc R . .
H36C H 0.5135 0.5064 0.2252 0.061 Uiso 1 1 calc R . .
C37 C 0.1117(3) 0.7683(2) 0.1664(2) 0.0377(9) Uani 1 1 d . . .
H37A H 0.0405 0.7837 0.1360 0.057 Uiso 1 1 calc R . .
H37B H 0.1694 0.8116 0.1655 0.057 Uiso 1 1 calc R . .
H37C H 0.0955 0.7610 0.2145 0.057 Uiso 1 1 calc R . .
C38 C 0.0732(3) 0.6199(2) 0.1512(2) 0.0403(9) Uani 1 1 d . . .
H38A H -0.0037 0.6342 0.1272 0.060 Uiso 1 1 calc R . .
H38B H 0.0704 0.6135 0.2015 0.060 Uiso 1 1 calc R . .
H38C H 0.0985 0.5686 0.1321 0.060 Uiso 1 1 calc R . .
C39 C 0.1695(3) 0.6952(2) 0.06185(18) 0.0368(8) Uani 1 1 d . . .
H39A H 0.1979 0.6434 0.0453 0.055 Uiso 1 1 calc R . .
H39B H 0.2240 0.7391 0.0553 0.055 Uiso 1 1 calc R . .
H39C H 0.0939 0.7078 0.0351 0.055 Uiso 1 1 calc R . .
B1 B 0.7616(5) 1.0325(4) 0.4243(3) 0.0518(13) Uani 1 1 d . . .
F1 F 0.8777(3) 1.02252(18) 0.43882(18) 0.0778(9) Uani 1 1 d . A .
F3 F 0.7237(3) 1.03759(15) 0.35456(12) 0.0647(8) Uani 1 1 d . A .
F2A F 0.7331(5) 0.9471(4) 0.4385(3) 0.0677(18) Uani 0.50 1 d P A 1
F4A F 0.7441(4) 1.1225(3) 0.4506(2) 0.0339(9) Uiso 0.50 1 d P A 1
F2B F 0.6766(5) 0.9987(4) 0.4640(3) 0.0626(14) Uiso 0.50 1 d P A 2
F4B F 0.7260(6) 1.0807(4) 0.4624(3) 0.0696(16) Uiso 0.50 1 d P A 2
F5 F 0.4419(2) 0.21617(15) 0.16172(14) 0.0513(6) Uani 1 1 d . B .
F6 F 0.5417(2) 0.14403(15) 0.08878(12) 0.0475(6) Uani 1 1 d . B .
F7 F 0.4507(3) 0.08057(18) 0.16995(17) 0.0911(13) Uani 1 1 d . B .
B2 B 0.4466(4) 0.1442(2) 0.1235(2) 0.0305(8) Uani 1 1 d . . .
F8A F 0.3480(4) 0.1564(3) 0.0717(2) 0.0410(11) Uiso 0.50 1 d P B 1
F8B F 0.3476(5) 0.1191(4) 0.0839(3) 0.0558(14) Uiso 0.50 1 d P B 2
C91 C 0.9758(5) 1.1216(3) 0.0463(3) 0.0425(18) Uiso 0.50 1 d PG . .
H91A H 0.9734 1.1748 0.0678 0.051 Uiso 0.50 1 d P . .
C92 C 1.0785(4) 1.0777(3) 0.0529(3) 0.073(3) Uiso 0.50 1 d PG . .
H92A H 1.1470 1.1007 0.0786 0.087 Uiso 0.50 1 d P . .
C93 C 1.0812(4) 1.0009(3) 0.0224(4) 0.048(2) Uiso 0.50 1 d PG . .
H93A H 1.1516 0.9711 0.0266 0.057 Uiso 0.50 1 d P . .
C94 C 0.9812(5) 0.9680(3) -0.0149(4) 0.050(2) Uiso 0.50 1 d PG . .
H94A H 0.9825 0.9155 -0.0363 0.060 Uiso 0.50 1 d P . .
C95 C 0.8786(4) 1.0119(4) -0.0215(3) 0.060(3) Uiso 0.50 1 d PG . .
H95A H 0.8089 0.9896 -0.0471 0.072 Uiso 0.50 1 d P . .
C96 C 0.8758(4) 1.0887(3) 0.0090(3) 0.066(3) Uiso 0.50 1 d PG . .
H96A H 0.8043 1.1192 0.0049 0.079 Uiso 0.50 1 d P . .

loop_
_atom_site_aniso_label
_atom_site_aniso_U_11
_atom_site_aniso_U_22
_atom_site_aniso_U_33
_atom_site_aniso_U_23
_atom_site_aniso_U_13
_atom_site_aniso_U_12
Rh1 0.01879(15) 0.02031(14) 0.01894(14) -0.00423(8) 0.00216(9) -0.00012(9)
P2 0.0195(4) 0.0225(4) 0.0220(4) -0.0029(3) 0.0008(3) -0.0010(3)
P3 0.0201(4) 0.0224(4) 0.0225(4) -0.0044(3) 0.0035(3) -0.0018(3)
N1 0.0255(15) 0.0244(14) 0.0287(14) 0.0016(11) -0.0015(11) 0.0005(11)
O1 0.0330(14) 0.0291(13) 0.0410(14) -0.0008(11) 0.0024(11) 0.0042(11)
N2 0.0226(14) 0.0249(13) 0.0228(13) -0.0036(10) 0.0030(11) -0.0010(11)
C1 0.053(2) 0.0334(18) 0.0188(15) -0.0036(13) 0.0076(15) 0.0030(17)
C2 0.0261(17) 0.0222(15) 0.0245(15) -0.0013(12) 0.0030(13) -0.0003(13)
N11 0.0198(13) 0.0222(13) 0.0226(12) -0.0038(10) 0.0001(10) 0.0016(10)
C12 0.0243(16) 0.0221(15) 0.0228(14) -0.0073(12) -0.0021(12) 0.0060(12)
C13 0.0291(18) 0.0237(15) 0.0249(15) -0.0054(12) -0.0023(13) 0.0077(14)
C14 0.0288(18) 0.0315(17) 0.0233(15) -0.0069(13) 0.0016(13) 0.0104(14)
C15 0.0295(18) 0.0321(17) 0.0225(15) -0.0026(13) 0.0071(13) 0.0069(14)
C16 0.0220(16) 0.0268(16) 0.0230(15) -0.0039(12) 0.0035(13) 0.0030(13)
C21 0.0266(17) 0.0213(15) 0.0256(15) -0.0059(12) 0.0010(13) -0.0007(13)
C31 0.0340(19) 0.0303(17) 0.0290(16) -0.0070(13) 0.0104(14) -0.0057(15)
C22 0.0203(16) 0.0290(16) 0.0285(16) -0.0019(13) -0.0007(13) 0.0035(13)
C23 0.0273(18) 0.0311(17) 0.0285(16) 0.0004(13) 0.0043(14) -0.0034(14)
C24 0.0302(19) 0.0342(18) 0.0287(17) 0.0036(14) 0.0020(14) -0.0029(15)
C25 0.034(2) 0.044(2) 0.0339(18) -0.0006(15) 0.0118(16) 0.0005(16)
C26 0.0261(19) 0.0375(19) 0.0380(19) -0.0054(15) -0.0040(15) -0.0002(15)
C27 0.038(2) 0.0337(19) 0.042(2) -0.0005(16) 0.0013(17) -0.0099(16)
C28 0.0296(19) 0.0377(19) 0.0297(18) 0.0053(14) -0.0006(15) 0.0076(15)
C29 0.0302(19) 0.0335(18) 0.0353(18) -0.0059(15) -0.0010(15) 0.0076(15)
C32 0.0256(17) 0.0234(15) 0.0340(17) -0.0020(13) 0.0049(14) 0.0004(13)
C33 0.0196(16) 0.0319(17) 0.0360(18) -0.0005(14) -0.0007(14) 0.0002(14)
C34 0.045(2) 0.0243(16) 0.0394(19) -0.0081(14) 0.0136(17) 0.0005(15)
C35 0.045(2) 0.0265(17) 0.0343(18) -0.0001(14) 0.0051(16) -0.0043(16)
C36 0.030(2) 0.0323(18) 0.056(2) 0.0087(17) -0.0029(18) 0.0056(15)
C37 0.0242(18) 0.0331(19) 0.057(2) -0.0015(16) 0.0103(17) 0.0035(15)
C38 0.0247(19) 0.038(2) 0.058(2) 0.0011(18) 0.0032(17) -0.0076(16)
C39 0.033(2) 0.041(2) 0.0320(18) 0.0008(15) -0.0074(15) -0.0020(17)
B1 0.051(3) 0.063(3) 0.036(2) 0.013(2) -0.009(2) -0.029(3)
F1 0.0580(19) 0.0584(17) 0.108(2) -0.0279(17) -0.0198(17) 0.0141(14)
F3 0.107(2) 0.0419(13) 0.0357(13) 0.0021(10) -0.0213(14) -0.0263(14)
F2A 0.063(3) 0.071(4) 0.061(3) 0.044(3) -0.019(3) -0.045(3)
F5 0.0572(16) 0.0387(12) 0.0658(15) -0.0159(11) 0.0351(13) -0.0149(11)
F6 0.0392(13) 0.0535(14) 0.0541(14) -0.0044(11) 0.0215(11) 0.0005(11)
F7 0.148(4) 0.0491(17) 0.095(2) 0.0347(15) 0.080(2) 0.0396(18)
B2 0.030(2) 0.0310(19) 0.0309(19) -0.0040(15) 0.0052(16) -0.0026(16)

loop_
_atom_type_symbol
_atom_type_description
_atom_type_scat_dispersion_real
_atom_type_scat_dispersion_imag
_atom_type_scat_source
C C 0.0033 0.0016 'International Tables Vol C Tables 4.2.6.8 and 6.1.1.4'
H H 0.0000 0.0000 'International Tables Vol C Tables 4.2.6.8 and 6.1.1.4'
B B 0.0013 0.0007 'International Tables Vol C Tables 4.2.6.8 and 6.1.1.4'
N N 0.0061 0.0033 'International Tables Vol C Tables 4.2.6.8 and 6.1.1.4'
O O 0.0106 0.0060 'International Tables Vol C Tables 4.2.6.8 and 6.1.1.4'
F F 0.0171 0.0103 'International Tables Vol C Tables 4.2.6.8 and 6.1.1.4'
P P 0.1023 0.0942 'International Tables Vol C Tables 4.2.6.8 and 6.1.1.4'
Rh Rh -1.1178 0.9187 'International Tables Vol C Tables 4.2.6.8 and 6.1.1.4'

loop_
_geom_angle_atom_site_label_1
_geom_angle_atom_site_label_2
_geom_angle_atom_site_label_3
_geom_angle
_geom_angle_site_symmetry_1
_geom_angle_site_symmetry_3
N1 Rh1 N2 89.76(11) . .
N1 Rh1 N11 93.93(11) . .
N2 Rh1 N11 176.31(10) . .
N1 Rh1 P2 95.74(9) . .
N2 Rh1 P2 96.67(8) . .
N11 Rh1 P2 83.08(8) . .
N1 Rh1 P3 98.77(9) . .
N2 Rh1 P3 95.26(8) . .
N11 Rh1 P3 84.08(8) . .
P2 Rh1 P3 161.21(3) . .
C21 P2 C22 106.60(15) . .
C21 P2 C23 106.11(15) . .
C22 P2 C23 112.81(16) . .
C21 P2 Rh1 96.04(11) . .
C22 P2 Rh1 111.66(11) . .
C23 P2 Rh1 121.02(11) . .
C31 P3 C33 107.44(17) . .
C31 P3 C32 103.10(16) . .
C33 P3 C32 114.06(15) . .
C31 P3 Rh1 98.34(11) . .
C33 P3 Rh1 118.65(11) . .
C32 P3 Rh1 112.53(11) . .
O1 N1 Rh1 122.4(2) . .
C2 N2 Rh1 175.5(3) . .
N2 C2 C1 178.2(4) . .
C16 N11 C12 119.1(3) . .
C16 N11 Rh1 121.6(2) . .
C12 N11 Rh1 119.3(2) . .
N11 C12 C13 120.9(3) . .
N11 C12 C21 118.6(3) . .
C13 C12 C21 120.5(3) . .
C12 C13 C14 119.9(3) . .
C12 C13 H13 120.0 . .
C14 C13 H13 120.0 . .
C15 C14 C13 118.6(3) . .
C15 C14 H14 120.7 . .
C13 C14 H14 120.7 . .
C14 C15 C16 120.0(3) . .
C14 C15 H15 120.0 . .
C16 C15 H15 120.0 . .
N11 C16 C15 121.3(3) . .
N11 C16 C31 118.8(3) . .
C15 C16 C31 119.7(3) . .
C12 C21 P2 110.4(2) . .
C12 C21 H21A 109.6 . .
P2 C21 H21A 109.6 . .
C12 C21 H21B 109.6 . .
P2 C21 H21B 109.6 . .
H21A C21 H21B 108.1 . .
C16 C31 P3 114.2(2) . .
C16 C31 H31A 108.7 . .
P3 C31 H31A 108.7 . .
C16 C31 H31B 108.7 . .
P3 C31 H31B 108.7 . .
H31A C31 H31B 107.6 . .
C26 C22 C28 108.1(3) . .
C26 C22 C29 110.7(3) . .
C28 C22 C29 107.5(3) . .
C26 C22 P2 111.7(2) . .
C28 C22 P2 109.1(2) . .
C29 C22 P2 109.5(2) . .
C25 C23 C27 110.9(3) . .
C25 C23 C24 108.2(3) . .
C27 C23 C24 107.4(3) . .
C25 C23 P2 109.8(2) . .
C27 C23 P2 111.7(2) . .
C24 C23 P2 108.7(2) . .
C23 C24 H24A 109.5 . .
C23 C24 H24B 109.5 . .
H24A C24 H24B 109.5 . .
C23 C24 H24C 109.5 . .
H24A C24 H24C 109.5 . .
H24B C24 H24C 109.5 . .
C23 C25 H25A 109.5 . .
C23 C25 H25B 109.5 . .
H25A C25 H25B 109.5 . .
C23 C25 H25C 109.5 . .
H25A C25 H25C 109.5 . .
H25B C25 H25C 109.5 . .
C22 C26 H26A 109.5 . .
C22 C26 H26B 109.5 . .
H26A C26 H26B 109.5 . .
C22 C26 H26C 109.5 . .
H26A C26 H26C 109.5 . .
H26B C26 H26C 109.5 . .
C23 C27 H27A 109.5 . .
C23 C27 H27B 109.5 . .
H27A C27 H27B 109.5 . .
C23 C27 H27C 109.5 . .
H27A C27 H27C 109.5 . .
H27B C27 H27C 109.5 . .
C22 C28 H28A 109.5 . .
C22 C28 H28B 109.5 . .
H28A C28 H28B 109.5 . .
C22 C28 H28C 109.5 . .
H28A C28 H28C 109.5 . .
H28B C28 H28C 109.5 . .
C22 C29 H29A 109.5 . .
C22 C29 H29B 109.5 . .
H29A C29 H29B 109.5 . .
C22 C29 H29C 109.5 . .
H29A C29 H29C 109.5 . .
H29B C29 H29C 109.5 . .
C34 C32 C36 109.0(3) . .
C34 C32 C35 109.3(3) . .
C36 C32 C35 109.0(3) . .
C34 C32 P3 110.7(2) . .
C36 C32 P3 105.7(2) . .
C35 C32 P3 112.9(2) . .
C38 C33 C39 110.2(3) . .
C38 C33 C37 107.9(3) . .
C39 C33 C37 110.0(3) . .
C38 C33 P3 112.6(2) . .
C39 C33 P3 108.5(2) . .
C37 C33 P3 107.7(2) . .
C32 C34 H34A 109.5 . .
C32 C34 H34B 109.5 . .
H34A C34 H34B 109.5 . .
C32 C34 H34C 109.5 . .
H34A C34 H34C 109.5 . .
H34B C34 H34C 109.5 . .
C32 C35 H35A 109.5 . .
C32 C35 H35B 109.5 . .
H35A C35 H35B 109.5 . .
C32 C35 H35C 109.5 . .
H35A C35 H35C 109.5 . .
H35B C35 H35C 109.5 . .
C32 C36 H36A 109.5 . .
C32 C36 H36B 109.5 . .
H36A C36 H36B 109.5 . .
C32 C36 H36C 109.5 . .
H36A C36 H36C 109.5 . .
H36B C36 H36C 109.5 . .
C33 C37 H37A 109.5 . .
C33 C37 H37B 109.5 . .
H37A C37 H37B 109.5 . .
C33 C37 H37C 109.5 . .
H37A C37 H37C 109.5 . .
H37B C37 H37C 109.5 . .
C33 C38 H38A 109.5 . .
C33 C38 H38B 109.5 . .
H38A C38 H38B 109.5 . .
C33 C38 H38C 109.5 . .
H38A C38 H38C 109.5 . .
H38B C38 H38C 109.5 . .
C33 C39 H39A 109.5 . .
C33 C39 H39B 109.5 . .
H39A C39 H39B 109.5 . .
C33 C39 H39C 109.5 . .
H39A C39 H39C 109.5 . .
H39B C39 H39C 109.5 . .
F4B B1 F3 118.4(6) . .
F4B B1 F1 112.4(5) . .
F3 B1 F1 112.7(5) . .
F4B B1 F2B 66.4(5) . .
F3 B1 F2B 113.3(4) . .
F1 B1 F2B 126.0(5) . .
F4B B1 F2A 113.9(6) . .
F3 B1 F2A 101.0(4) . .
F1 B1 F2A 95.4(5) . .
F2B B1 F2A 49.3(3) . .
F3 B1 F4A 102.8(4) . .
F1 B1 F4A 102.7(4) . .
F2B B1 F4A 93.2(5) . .
F2A B1 F4A 141.5(5) . .
B1 F2B F4B 48.3(4) . .
B1 F4B F2B 65.3(5) . .
F8B B2 F7 94.8(4) . .
F8B B2 F6 114.3(4) . .
F7 B2 F6 111.2(3) . .
F8B B2 F5 117.2(4) . .
F7 B2 F5 107.2(3) . .
F6 B2 F5 110.8(3) . .
F7 B2 F8A 120.8(4) . .
F6 B2 F8A 106.9(3) . .
F5 B2 F8A 99.3(3) . .
C92 C91 C96 120.0 . .
C96 C91 C94 75.6(3) . 3_775
C92 C91 H91A 120.2 . .
C96 C91 H91A 119.8 . .
C94 C91 H91A 164.5 3_775 .
C94 C92 C91 81.1(4) 3_775 .
C93 C92 C91 120.0 . .
C94 C92 C95 54.3(4) 3_775 3_775
C91 C92 C95 135.5(4) . 3_775
C94 C92 H92A 158.9 3_775 .
C93 C92 H92A 120.4 . .
C91 C92 H92A 119.6 . .
C95 C92 H92A 104.8 3_775 .
C95 C93 C94 164(2) 3_775 3_775
C95 C93 C92 117.1(16) 3_775 .
C94 C93 C92 58.8(6) 3_775 .
C95 C93 C94 121.9(16) 3_775 .
C94 C93 C94 61.6(6) 3_775 .
C92 C93 C94 120.0 . .
C95 C93 C96 47.0(11) 3_775 3_775
C94 C93 C96 136.1(11) 3_775 3_775
C92 C93 C96 164.2(6) . 3_775
C94 C93 C96 75.6(6) . 3_775
C95 C93 C93 143.5(17) 3_775 3_775
C92 C93 C93 96.9(3) . 3_775
C96 C93 C93 98.5(6) 3_775 3_775
C94 C93 H93A 173.6 3_775 .
C92 C93 H93A 120.0 . .
C94 C93 H93A 120.0 . .
C93 C93 H93A 143.0 3_775 .
C93 C94 C92 82.1(9) 3_775 3_775
C93 C94 C94 79.7(6) 3_775 3_775
C92 C94 C94 160.6(11) 3_775 3_775
C93 C94 C93 118.4(6) 3_775 .
C92 C94 C93 158.5(8) 3_775 .
C92 C94 C95 81.1(7) 3_775 .
C94 C94 C95 81.4(4) 3_775 .
C93 C94 C95 120.0 . .
C93 C94 C91 136.1(8) 3_775 3_775
C92 C94 C91 54.3(6) 3_775 3_775
C94 C94 C91 142.4(7) 3_775 3_775
C93 C94 C91 104.4(3) . 3_775
C95 C94 C91 135.5(3) . 3_775
C93 C94 C95 132.4(8) 3_775 3_775
C92 C94 C95 143.7(7) 3_775 3_775
C94 C94 C95 53.0(4) 3_775 3_775
C95 C94 C95 134.4(4) . 3_775
C91 C94 C95 89.8(4) 3_775 3_775
C93 C94 C96 171.3(14) 3_775 3_775
C92 C94 C96 99.3(5) 3_775 3_775
C94 C94 C96 97.7(7) 3_775 3_775
C93 C94 C96 59.4(5) . 3_775
C95 C94 C96 177.2(7) . 3_775
C91 C94 C96 45.0(4) 3_775 3_775
C93 C94 H94A 120.7 3_775 .
C94 C94 H94A 158.6 3_775 .
C93 C94 H94A 120.5 . .
C95 C94 H94A 119.5 . .
C95 C94 H94A 106.0 3_775 .
C96 C94 H94A 61.2 3_775 .
C93 C95 C96 117.1(10) 3_775 .
C96 C95 C94 120.0 . .
C93 C95 C92 47.0(9) 3_775 3_775
C96 C95 C92 164.2(5) . 3_775
C96 C95 C94 74.5(3) . 3_775
C94 C95 C94 45.6(3) . 3_775
C92 C95 C94 89.8(5) 3_775 3_775
C93 C95 H95A 122.6 3_775 .
C96 C95 H95A 119.3 . .
C94 C95 H95A 120.7 . .
C92 C95 H95A 76.2 3_775 .
C94 C95 H95A 165.9 3_775 .
C95 C96 C91 120.0 . .
C91 C96 C93 104.4(3) . 3_775
C95 C96 C94 60.7(3) . 3_775
C91 C96 C94 59.4(3) . 3_775
C93 C96 C94 45.1(2) 3_775 3_775
C95 C96 H96A 120.3 . .
C91 C96 H96A 119.7 . .
C93 C96 H96A 135.8 3_775 .
C94 C96 H96A 177.7 3_775 .

loop_
_geom_bond_atom_site_label_1
_geom_bond_atom_site_label_2
_geom_bond_distance
Rh1 N1 1.957(3)
Rh1 N2 2.030(3)
Rh1 N11 2.062(3)
Rh1 P2 2.3524(9)
Rh1 P3 2.3703(9)
P2 C21 1.837(3)
P2 C22 1.875(3)
P2 C23 1.875(3)
P3 C31 1.829(3)
P3 C33 1.875(3)
P3 C32 1.879(3)
N1 O1 1.151(4)
N2 C2 1.137(4)
C1 C2 1.459(4)
N11 C16 1.358(4)
N11 C12 1.368(4)
C12 C13 1.392(4)
C12 C21 1.505(5)
C13 C14 1.390(5)
C13 H13 0.9500
C14 C15 1.384(5)
C14 H14 0.9500
C15 C16 1.390(4)
C15 H15 0.9500
C16 C31 1.505(4)
C21 H21A 0.9900
C21 H21B 0.9900
C31 H31A 0.9900
C31 H31B 0.9900
C22 C26 1.535(5)
C22 C28 1.542(5)
C22 C29 1.547(5)
C23 C25 1.540(5)
C23 C27 1.538(5)
C23 C24 1.538(5)
C24 H24A 0.9800
C24 H24B 0.9800
C24 H24C 0.9800
C25 H25A 0.9800
C25 H25B 0.9800
C25 H25C 0.9800
C26 H26A 0.9800
C26 H26B 0.9800
C26 H26C 0.9800
C27 H27A 0.9800
C27 H27B 0.9800
C27 H27C 0.9800
C28 H28A 0.9800
C28 H28B 0.9800
C28 H28C 0.9800
C29 H29A 0.9800
C29 H29B 0.9800
C29 H29C 0.9800
C32 C34 1.537(5)
C32 C36 1.537(5)
C32 C35 1.540(5)
C33 C38 1.527(5)
C33 C39 1.536(5)
C33 C37 1.539(5)
C34 H34A 0.9800
C34 H34B 0.9800
C34 H34C 0.9800
C35 H35A 0.9800
C35 H35B 0.9800
C35 H35C 0.9800
C36 H36A 0.9800
C36 H36B 0.9800
C36 H36C 0.9800
C37 H37A 0.9800
C37 H37B 0.9800
C37 H37C 0.9800
C38 H38A 0.9800
C38 H38B 0.9800
C38 H38C 0.9800
C39 H39A 0.9800
C39 H39B 0.9800
C39 H39C 0.9800
B1 F4B 1.192(8)
B1 F3 1.357(5)
B1 F1 1.357(6)
B1 F2B 1.450(8)
B1 F2A 1.471(7)
B1 F4A 1.580(8)
F2B F4B 1.463(9)
F5 B2 1.395(4)
F6 B2 1.378(5)
F7 B2 1.370(5)
B2 F8B 1.356(7)
B2 F8A 1.427(6)
C91 C92 1.3900
C91 C96 1.3900
C91 H91A 0.9663
C92 C93 1.3900
C92 H92A 0.9577
C93 C94 1.3900
C93 H93A 0.9515
C94 C95 1.3900
C94 H94A 0.9538
C95 C96 1.3900
C95 H95A 0.9624
C96 H96A 0.9686

loop_
_geom_torsion_atom_site_label_1
_geom_torsion_atom_site_label_2
_geom_torsion_atom_site_label_3
_geom_torsion_atom_site_label_4
_geom_torsion
_geom_torsion_site_symmetry_1
_geom_torsion_site_symmetry_4
N1 Rh1 P2 C21 66.88(13) . .
N2 Rh1 P2 C21 157.31(13) . .
N11 Rh1 P2 C21 -26.40(13) . .
P3 Rh1 P2 C21 -73.59(14) . .
N1 Rh1 P2 C22 177.44(14) . .
N2 Rh1 P2 C22 -92.13(14) . .
N11 Rh1 P2 C22 84.16(14) . .
P3 Rh1 P2 C22 36.97(16) . .
N1 Rh1 P2 C23 -46.03(16) . .
N2 Rh1 P2 C23 44.39(15) . .
N11 Rh1 P2 C23 -139.31(15) . .
P3 Rh1 P2 C23 173.49(14) . .
N1 Rh1 P3 C31 -104.59(15) . .
N2 Rh1 P3 C31 164.85(14) . .
N11 Rh1 P3 C31 -11.51(14) . .
P2 Rh1 P3 C31 35.57(16) . .
N1 Rh1 P3 C33 10.58(15) . .
N2 Rh1 P3 C33 -79.99(15) . .
N11 Rh1 P3 C33 103.66(15) . .
P2 Rh1 P3 C33 150.73(14) . .
N1 Rh1 P3 C32 147.43(14) . .
N2 Rh1 P3 C32 56.86(14) . .
N11 Rh1 P3 C32 -119.49(14) . .
P2 Rh1 P3 C32 -72.42(15) . .
N2 Rh1 N1 O1 -165.4(3) . .
N11 Rh1 N1 O1 14.7(3) . .
P2 Rh1 N1 O1 -68.7(3) . .
P3 Rh1 N1 O1 99.3(3) . .
N1 Rh1 N11 C16 103.9(2) . .
P2 Rh1 N11 C16 -160.7(2) . .
P3 Rh1 N11 C16 5.5(2) . .
N1 Rh1 N11 C12 -77.5(2) . .
P2 Rh1 N11 C12 17.8(2) . .
P3 Rh1 N11 C12 -175.9(2) . .
C16 N11 C12 C13 1.6(4) . .
Rh1 N11 C12 C13 -177.0(2) . .
C16 N11 C12 C21 -178.8(3) . .
Rh1 N11 C12 C21 2.6(4) . .
N11 C12 C13 C14 -3.7(5) . .
C21 C12 C13 C14 176.7(3) . .
C12 C13 C14 C15 2.7(5) . .
C13 C14 C15 C16 0.3(5) . .
C12 N11 C16 C15 1.5(5) . .
Rh1 N11 C16 C15 -179.9(2) . .
C12 N11 C16 C31 -173.2(3) . .
Rh1 N11 C16 C31 5.4(4) . .
C14 C15 C16 N11 -2.5(5) . .
C14 C15 C16 C31 172.1(3) . .
N11 C12 C21 P2 -28.9(4) . .
C13 C12 C21 P2 150.7(2) . .
C22 P2 C21 C12 -79.4(2) . .
C23 P2 C21 C12 160.1(2) . .
Rh1 P2 C21 C12 35.4(2) . .
N11 C16 C31 P3 -17.0(4) . .
C15 C16 C31 P3 168.2(3) . .
C33 P3 C31 C16 -105.9(3) . .
C32 P3 C31 C16 133.3(3) . .
Rh1 P3 C31 C16 17.7(3) . .
C21 P2 C22 C26 -71.8(3) . .
C23 P2 C22 C26 44.3(3) . .
Rh1 P2 C22 C26 -175.5(2) . .
C21 P2 C22 C28 47.7(3) . .
C23 P2 C22 C28 163.8(2) . .
Rh1 P2 C22 C28 -56.0(2) . .
C21 P2 C22 C29 165.1(2) . .
C23 P2 C22 C29 -78.8(3) . .
Rh1 P2 C22 C29 61.4(3) . .
C21 P2 C23 C25 163.6(2) . .
C22 P2 C23 C25 47.2(3) . .
Rh1 P2 C23 C25 -88.9(2) . .
C21 P2 C23 C27 40.1(3) . .
C22 P2 C23 C27 -76.3(3) . .
Rh1 P2 C23 C27 147.6(2) . .
C21 P2 C23 C24 -78.2(3) . .
C22 P2 C23 C24 165.4(2) . .
Rh1 P2 C23 C24 29.3(3) . .
C31 P3 C32 C34 166.8(2) . .
C33 P3 C32 C34 50.7(3) . .
Rh1 P3 C32 C34 -88.2(2) . .
C31 P3 C32 C36 -75.2(3) . .
C33 P3 C32 C36 168.6(2) . .
Rh1 P3 C32 C36 29.7(3) . .
C31 P3 C32 C35 43.9(3) . .
C33 P3 C32 C35 -72.3(3) . .
Rh1 P3 C32 C35 148.8(2) . .
C31 P3 C33 C38 -73.0(3) . .
C32 P3 C33 C38 40.6(3) . .
Rh1 P3 C33 C38 176.8(2) . .
C31 P3 C33 C39 164.8(2) . .
C32 P3 C33 C39 -81.6(3) . .
Rh1 P3 C33 C39 54.7(3) . .
C31 P3 C33 C37 45.8(3) . .
C32 P3 C33 C37 159.4(2) . .
Rh1 P3 C33 C37 -64.3(3) . .
F3 B1 F2B F4B -112.2(7) . .
F1 B1 F2B F4B 101.4(7) . .
F2A B1 F2B F4B 163.2(6) . .
F4A B1 F2B F4B -6.8(4) . .
F3 B1 F4B F2B 104.7(5) . .
F1 B1 F4B F2B -121.0(5) . .
F2A B1 F4B F2B -13.9(5) . .
F4A B1 F4B F2B 165.2(9) . .
C96 C91 C92 C94 4.3(5) . 3_775
C96 C91 C92 C93 0.0 . .
C94 C91 C92 C93 -4.3(5) 3_775 .
C96 C91 C92 C95 4.3(8) . 3_775
C94 C91 C92 C95 0.0(5) 3_775 3_775
C94 C92 C93 C95 162(3) 3_775 3_775
C91 C92 C93 C95 169(2) . 3_775
C91 C92 C93 C94 6.7(8) . 3_775
C95 C92 C93 C94 -162(3) 3_775 3_775
C94 C92 C93 C94 -6.7(8) 3_775 .
C91 C92 C93 C94 0.0 . .
C95 C92 C93 C94 -169(2) 3_775 .
C94 C92 C93 C96 162(4) 3_775 3_775
C91 C92 C93 C96 169(3) . 3_775
C95 C92 C93 C96 0.0(13) 3_775 3_775
C94 C92 C93 C93 -4.1(6) 3_775 3_775
C91 C92 C93 C93 2.6(4) . 3_775
C95 C92 C93 C93 -166(2) 3_775 3_775
C95 C93 C94 C93 -162(3) 3_775 3_775
C94 C93 C94 C93 0.0(8) 3_775 3_775
C92 C93 C94 C93 6.5(10) . 3_775
C96 C93 C94 C93 -170.4(16) 3_775 3_775
C95 C93 C94 C92 0(3) 3_775 3_775
C94 C93 C94 C92 162(3) 3_775 3_775
C92 C93 C94 C92 168(3) . 3_775
C96 C93 C94 C92 -9(2) 3_775 3_775
C93 C93 C94 C92 162(4) 3_775 3_775
C95 C93 C94 C94 -162(3) 3_775 3_775
C92 C93 C94 C94 6.5(7) . 3_775
C96 C93 C94 C94 -170.4(15) 3_775 3_775
C93 C93 C94 C94 0.0(8) 3_775 3_775
C95 C93 C94 C95 -168(2) 3_775 .
C94 C93 C94 C95 -6.5(7) 3_775 .
C92 C93 C94 C95 0.0 . .
C96 C93 C94 C95 -176.9(9) 3_775 .
C93 C93 C94 C95 -6.5(10) 3_775 .
C95 C93 C94 C91 8.5(19) 3_775 3_775
C94 C93 C94 C91 170.4(11) 3_775 3_775
C92 C93 C94 C91 176.9(4) . 3_775
C96 C93 C94 C91 0.0(5) 3_775 3_775
C93 C93 C94 C91 170.4(14) 3_775 3_775
C94 C93 C94 C95 162(3) 3_775 3_775
C92 C93 C94 C95 168(2) . 3_775
C96 C93 C94 C95 -8.5(15) 3_775 3_775
C93 C93 C94 C95 162(3) 3_775 3_775
C95 C93 C94 C96 8.5(15) 3_775 3_775
C94 C93 C94 C96 170.4(15) 3_775 3_775
C92 C93 C94 C96 176.9(9) . 3_775
C93 C93 C94 C96 170.4(16) 3_775 3_775
C92 C94 C95 C93 -99(6) 3_775 3_775
C94 C94 C95 C93 72(6) 3_775 3_775
C93 C94 C95 C93 76(6) . 3_775
C91 C94 C95 C93 -100(6) 3_775 3_775
C95 C94 C95 C93 72(6) 3_775 3_775
C93 C94 C95 C96 -76(6) 3_775 .
C92 C94 C95 C96 -175.7(11) 3_775 .
C94 C94 C95 C96 -4.1(5) 3_775 .
C93 C94 C95 C96 0.0 . .
C91 C94 C95 C96 -175.7(6) 3_775 .
C95 C94 C95 C96 -4.1(8) 3_775 .
C93 C94 C95 C92 99(6) 3_775 3_775
C94 C94 C95 C92 171.6(14) 3_775 3_775
C93 C94 C95 C92 175.7(11) . 3_775
C91 C94 C95 C92 0.0(7) 3_775 3_775
C95 C94 C95 C92 171.6(16) 3_775 3_775
C93 C94 C95 C94 -72(6) 3_775 3_775
C92 C94 C95 C94 -171.6(14) 3_775 3_775
C93 C94 C95 C94 4.1(5) . 3_775
C91 C94 C95 C94 -171.6(10) 3_775 3_775
C95 C94 C95 C94 0.0(5) 3_775 3_775
C93 C95 C96 C91 -11.1(17) 3_775 .
C94 C95 C96 C91 0.0 . .
C92 C95 C96 C91 -11(3) 3_775 .
C94 C95 C96 C91 -3.1(3) 3_775 .
C94 C95 C96 C93 11.1(17) . 3_775
C92 C95 C96 C93 0.0(13) 3_775 3_775
C94 C95 C96 C93 8.0(15) 3_775 3_775
C93 C95 C96 C94 -8.0(15) 3_775 3_775
C94 C95 C96 C94 3.1(3) . 3_775
C92 C95 C96 C94 -8(3) 3_775 3_775
C92 C91 C96 C95 0.0 . .
C94 C91 C96 C95 3.1(3) 3_775 .
C92 C91 C96 C93 -3.1(5) . 3_775
C94 C91 C96 C93 0.0(4) 3_775 3_775
C92 C91 C96 C94 -3.1(3) . 3_775
